data_9017596
loop_
_publ_author_name
'Anashkin, S.'
'Bovkun, A.'
'Bindi, L.'
'Garanin, V.'
'Litvin, Y.'

_publ_section_title
;
 Kudryavtsevaite, Na3MgFe3+Ti4O12, a new kimberlitic mineral
;
_journal_name_full 'Mineralogical Magazine'
_journal_page_first 327
_journal_page_last 334
_journal_volume 77
_journal_year 2013
_chemical_compound_source 'Orapa area, Botswana'
_chemical_formula_sum 'Ca0.138 Fe1.68 Mg0.764 Na2.862 O12 Ti3.556'
_chemical_name_mineral Kudryavtsevaite
_space_group_IT_number 62
_space_group_name_Hall '-P 2ac 2n'
_space_group_name_H-M_alt 'P n m a'
_symmetry_space_group_name_H-M 'P n m a'
_cell_angle_alpha 90
_cell_angle_beta 90
_cell_angle_gamma 90
_cell_length_a 27.714
_cell_length_b 2.9881
_cell_length_c 11.3564
_cell_formula_units_Z 4
_cell_volume 940.449
_database_code_amcsd 0019835
_exptl_crystal_density_diffrn 3.856
_cod_data_source_file inputs/fixed/downloads/18/18502.cif
_cod_data_source_block 18502
_cod_original_cell_volume 940.448
_cod_original_formula_sum 'Na2.862 Ca.138 Mg.764 Fe1.68 Ti3.556 O12'
_cod_database_code 9017596

loop_
_space_group_symop_operation_xyz
x,y,z
x,1/2-y,z
-x,1/2+y,-z
1/2-x,1/2+y,1/2+z
1/2+x,1/2-y,1/2-z
1/2+x,y,1/2-z
1/2-x,-y,1/2+z
-x,-y,-z

loop_
_atom_site_aniso_label
_atom_site_aniso_U_11
_atom_site_aniso_U_22
_atom_site_aniso_U_33
_atom_site_aniso_U_12
_atom_site_aniso_U_13
_atom_site_aniso_U_23
NaA1 0.03620 0.03660 0.03670 0.00000 -0.00040 0.00000
NaA2 0.03200 0.03150 0.03290 0.00000 0.00020 0.00000
NaA3 0.03580 0.03580 0.03660 0.00000 -0.00030 0.00000
CaA3 0.03580 0.03580 0.03660 0.00000 -0.00030 0.00000
MgM1 0.02930 0.03020 0.03160 0.00000 -0.00030 0.00000
FeM1 0.02930 0.03020 0.03160 0.00000 -0.00030 0.00000
FeM2 0.02650 0.02675 0.02750 0.00000 -0.00010 0.00000
TiM2 0.02650 0.02675 0.02750 0.00000 -0.00010 0.00000
FeM3 0.02970 0.02992 0.03070 0.00000 -0.00020 0.00000
TiM3 0.02970 0.02992 0.03070 0.00000 -0.00020 0.00000
TiM4 0.02650 0.02667 0.02770 0.00000 -0.00010 0.00000
FeM4 0.02650 0.02667 0.02770 0.00000 -0.00010 0.00000
TiM5 0.02850 0.02822 0.02940 0.00000 0.00010 0.00000
TiM6 0.02950 0.02934 0.03100 0.00000 -0.00010 0.00000
O1 0.03250 0.03400 0.03340 0.00000 0.00130 0.00000
O2 0.03380 0.03270 0.03490 0.00000 -0.00010 0.00000
O3 0.03500 0.03430 0.03650 0.00000 -0.00010 0.00000
O4 0.03130 0.03200 0.03500 0.00000 0.00010 0.00000
O5 0.03200 0.03260 0.03500 0.00000 0.00040 0.00000
O6 0.03010 0.02920 0.03300 0.00000 0.00020 0.00000
O7 0.03130 0.03110 0.03500 0.00000 0.00120 0.00000
O8 0.03030 0.02990 0.03200 0.00000 0.00020 0.00000
O9 0.03290 0.03310 0.03500 0.00000 0.00070 0.00000
O10 0.03340 0.03250 0.03400 0.00000 -0.00020 0.00000
O11 0.03160 0.03100 0.03400 0.00000 0.00070 0.00000
O12 0.03360 0.03400 0.03600 0.00000 -0.00010 0.00000

loop_
_atom_site_label
_atom_site_fract_x
_atom_site_fract_y
_atom_site_fract_z
_atom_site_occupancy
_atom_site_U_iso_or_equiv
NaA1 0.13084 0.75000 0.10294 1.00000 0.03650
NaA2 0.46383 0.75000 0.10029 1.00000 0.03220
NaA3 0.79699 0.75000 0.10885 0.86200 0.03610
CaA3 0.79699 0.75000 0.10885 0.13800 0.03610
MgM1 0.00631 0.25000 0.12027 0.76400 0.03040
FeM1 0.00631 0.25000 0.12027 0.23600 0.03040
FeM2 0.33943 0.25000 0.11998 0.73200 0.02690
TiM2 0.33943 0.25000 0.11998 0.26800 0.02690
FeM3 0.67279 0.25000 0.12058 0.69800 0.03010
TiM3 0.67279 0.25000 0.12058 0.30200 0.03010
TiM4 0.07668 0.75000 0.33797 0.98600 0.02690
FeM4 0.07668 0.75000 0.33797 0.01400 0.02690
TiM5 0.40996 0.75000 0.33855 1.00000 0.02870
TiM6 0.74352 0.75000 0.33743 1.00000 0.03000
O1 0.04152 0.75000 0.18440 1.00000 0.03330
O2 0.37527 0.75000 0.18610 1.00000 0.03380
O3 0.70814 0.75000 0.18560 1.00000 0.03530
O4 0.04332 0.25000 0.40470 1.00000 0.03270
O5 0.37631 0.25000 0.40630 1.00000 0.03330
O6 0.70958 0.25000 0.40510 1.00000 0.03070
O7 0.11918 0.25000 0.27160 1.00000 0.03240
O8 0.45245 0.25000 0.27230 1.00000 0.03080
O9 0.78577 0.25000 0.27240 1.00000 0.03380
O10 0.13000 0.75000 0.45800 1.00000 0.03320
O11 0.46455 0.75000 0.46030 1.00000 0.03230
O12 0.79798 0.75000 0.45990 1.00000 0.03450

loop_
_cod_related_entry_id
_cod_related_entry_database
_cod_related_entry_code
1 AMCSD 0019835
